data_7020335
loop_
_publ_author_name
'Safko, Jason P.'
'Kuperstock, Jacob E.'
'McCullough, Shannon M.'
'Noviello, Andrew M.'
'Li, Xiaobo'
'Killarney, James P.'
'Murphy, Caitlin'
'Patterson, Howard H.'
'Bayse, Craig A.'
'Pike, Robert D.'

_publ_section_title
;
 Network formation and photoluminescence in copper(I) halide complexes
 with substituted piperazine ligands.
;
_journal_issue 38
_journal_name_full 'Dalton transactions (Cambridge, England : 2003)'
_journal_page_first 11663
_journal_page_last 11674
_journal_paper_doi 10.1039/c2dt31241g
_journal_volume 41
_journal_year 2012
_chemical_formula_moiety 'C46 H50 Cu2 I2 N6'
_chemical_formula_sum 'C46 H50 Cu2 I2 N6'
_chemical_formula_weight 1067.80
_chemical_name_systematic
;
?
;
_space_group_IT_number 14
_symmetry_cell_setting monoclinic
_symmetry_space_group_name_Hall '-P 2yn'
_symmetry_space_group_name_H-M 'P 1 21/n 1'
_atom_sites_solution_hydrogens geom
_atom_sites_solution_primary direct
_atom_sites_solution_secondary difmap
_audit_creation_method SHELXL-97
_cell_angle_alpha 90.00
_cell_angle_beta 93.8350(10)
_cell_angle_gamma 90.00
_cell_formula_units_Z 2
_cell_length_a 9.6835(3)
_cell_length_b 22.3183(6)
_cell_length_c 10.0190(3)
_cell_measurement_reflns_used 9863
_cell_measurement_temperature 100(2)
_cell_measurement_theta_max 68.36
_cell_measurement_theta_min 3.96
_cell_volume 2160.45(11)
_computing_cell_refinement 'SAINTPLUS (Bruker AXS, 2004)'
_computing_data_collection 'APEX2 (Bruker AXS, 2004)'
_computing_data_reduction SAINTPLUS
_computing_molecular_graphics 'ORTEP3 (Farrugia, 1997)'
_computing_publication_material 'SHELXL97 (Sheldrick, 1997)'
_computing_structure_refinement 'XSHELL (Bruker, 2004)'
_computing_structure_solution 'SHELXS97 (Sheldrick, 1997)'
_diffrn_ambient_temperature 100(2)
_diffrn_measured_fraction_theta_full 0.989
_diffrn_measured_fraction_theta_max 0.989
_diffrn_measurement_device_type 'Bruker SMART Apex II CCD'
_diffrn_measurement_method '\w and \y'
_diffrn_radiation_monochromator graphite
_diffrn_radiation_source 'fine-focus sealed tube'
_diffrn_radiation_type CuK\a
_diffrn_radiation_wavelength 1.54178
_diffrn_reflns_av_R_equivalents 0.0405
_diffrn_reflns_av_sigmaI/netI 0.0239
_diffrn_reflns_limit_h_max 11
_diffrn_reflns_limit_h_min -10
_diffrn_reflns_limit_k_max 26
_diffrn_reflns_limit_k_min -26
_diffrn_reflns_limit_l_max 11
_diffrn_reflns_limit_l_min -11
_diffrn_reflns_number 23644
_diffrn_reflns_theta_full 66.98
_diffrn_reflns_theta_max 66.98
_diffrn_reflns_theta_min 3.96
_diffrn_standards_number 0
_exptl_absorpt_coefficient_mu 12.733
_exptl_absorpt_correction_T_max 0.3348
_exptl_absorpt_correction_T_min 0.1479
_exptl_absorpt_correction_type numerical
_exptl_absorpt_process_details 'SADABS (Sheldrick, 2004)'
_exptl_crystal_colour yellow
_exptl_crystal_density_diffrn 1.641
_exptl_crystal_density_method 'not measured'
_exptl_crystal_description prism
_exptl_crystal_F_000 1064
_exptl_crystal_size_max 0.24
_exptl_crystal_size_mid 0.12
_exptl_crystal_size_min 0.11
_refine_diff_density_max 0.363
_refine_diff_density_min -0.728
_refine_diff_density_rms 0.077
_refine_ls_extinction_method none
_refine_ls_goodness_of_fit_ref 1.097
_refine_ls_hydrogen_treatment constr
_refine_ls_matrix_type full
_refine_ls_number_parameters 253
_refine_ls_number_reflns 3800
_refine_ls_number_restraints 0
_refine_ls_restrained_S_all 1.097
_refine_ls_R_factor_all 0.0217
_refine_ls_R_factor_gt 0.0210
_refine_ls_shift/su_max 0.002
_refine_ls_shift/su_mean 0.000
_refine_ls_structure_factor_coef Fsqd
_refine_ls_weighting_details 'calc w=1/[\s^2^(Fo^2^)+(0.0174P)^2^+2.3248P] where P=(Fo^2^+2Fc^2^)/3'
_refine_ls_weighting_scheme calc
_refine_ls_wR_factor_gt 0.0494
_refine_ls_wR_factor_ref 0.0497
_reflns_number_gt 3698
_reflns_number_total 3800
_reflns_threshold_expression >2sigma(I)
_cod_data_source_file c2dt31241g.txt
_cod_data_source_block p21onn_3
_cod_depositor_comments
;
The following automatic conversions were performed:

'_symmetry_cell_setting' value 'Monoclinic' changed to 'monoclinic'
according to /home/saulius/struct/CIF-dictionaries/cif_core.dic
dictionary named 'cif_core.dic' version 2.4.2 from 2011-04-26.

Automatic conversion script
Id: cif_fix_values 1891 2012-01-12 08:04:46Z andrius 
;
_cod_original_sg_symbol_H-M P2(1)/n
_cod_database_code 7020335

loop_
_symmetry_equiv_pos_as_xyz
'x, y, z'
'-x+1/2, y+1/2, -z+1/2'
'-x, -y, -z'
'x-1/2, -y-1/2, z-1/2'

loop_
_atom_site_label
_atom_site_type_symbol
_atom_site_fract_x
_atom_site_fract_y
_atom_site_fract_z
_atom_site_U_iso_or_equiv
_atom_site_adp_type
_atom_site_occupancy
_atom_site_symmetry_multiplicity
_atom_site_calc_flag
_atom_site_refinement_flags
Cu1 Cu 0.11820(3) 0.020854(14) 0.55574(3) 0.01394(9) Uani 1 1 d .
I1 I 0.067737(15) 0.035489(6) 0.305530(13) 0.01544(6) Uani 1 1 d .
N1 N 0.3068(2) -0.01064(8) 0.63492(19) 0.0148(4) Uani 1 1 d .
N2 N 0.1777(2) 0.09514(8) 0.69696(18) 0.0132(4) Uani 1 1 d .
N3 N 0.0725(2) 0.20729(8) 0.58810(19) 0.0137(4) Uani 1 1 d .
C1 C 0.3506(2) 0.01653(10) 0.7498(2) 0.0143(5) Uani 1 1 d .
C2 C 0.4762(3) 0.00314(11) 0.8170(2) 0.0202(5) Uani 1 1 d .
H2 H 0.5055 0.0239 0.8967 0.024 Uiso 1 1 calc R
C3 C 0.5585(3) -0.04092(12) 0.7665(3) 0.0261(6) Uani 1 1 d .
H3 H 0.6444 -0.0514 0.8119 0.031 Uiso 1 1 calc R
C4 C 0.5142(3) -0.06934(12) 0.6496(3) 0.0267(6) Uani 1 1 d .
H4 H 0.5689 -0.0998 0.6130 0.032 Uiso 1 1 calc R
C5 C 0.3891(3) -0.05297(11) 0.5864(3) 0.0206(5) Uani 1 1 d .
H5 H 0.3597 -0.0724 0.5050 0.025 Uiso 1 1 calc R
C6 C 0.2512(3) 0.06081(10) 0.8048(2) 0.0168(5) Uani 1 1 d .
H6A H 0.1832 0.0391 0.8563 0.020 Uiso 1 1 calc R
H6B H 0.3029 0.0887 0.8666 0.020 Uiso 1 1 calc R
C7 C 0.2705(2) 0.14145(10) 0.6477(2) 0.0157(5) Uani 1 1 d .
H7A H 0.3522 0.1220 0.6121 0.019 Uiso 1 1 calc R
H7B H 0.3034 0.1677 0.7229 0.019 Uiso 1 1 calc R
C8 C 0.1965(2) 0.17878(10) 0.5391(2) 0.0148(5) Uani 1 1 d .
H8A H 0.2600 0.2101 0.5091 0.018 Uiso 1 1 calc R
H8B H 0.1693 0.1530 0.4614 0.018 Uiso 1 1 calc R
C9 C 0.0567(2) 0.12577(10) 0.7479(2) 0.0161(5) Uani 1 1 d .
H9A H 0.0876 0.1532 0.8216 0.019 Uiso 1 1 calc R
H9B H -0.0066 0.0958 0.7836 0.019 Uiso 1 1 calc R
C10 C -0.0191(2) 0.16099(10) 0.6365(2) 0.0157(5) Uani 1 1 d .
H10A H -0.0491 0.1337 0.5622 0.019 Uiso 1 1 calc R
H10B H -0.1026 0.1799 0.6700 0.019 Uiso 1 1 calc R
C11 C 0.0085(2) 0.24645(9) 0.4819(2) 0.0133(5) Uani 1 1 d .
H11 H 0.0098 0.2244 0.3951 0.016 Uiso 1 1 calc R
C12 C -0.1417(2) 0.26058(10) 0.5059(2) 0.0149(5) Uani 1 1 d .
C13 C -0.2464(3) 0.22718(10) 0.4395(2) 0.0187(5) Uani 1 1 d .
H13 H -0.2230 0.1975 0.3768 0.022 Uiso 1 1 calc R
C14 C -0.3848(3) 0.23637(11) 0.4632(3) 0.0224(5) Uani 1 1 d .
H14 H -0.4548 0.2130 0.4171 0.027 Uiso 1 1 calc R
C15 C -0.4202(3) 0.27943(11) 0.5537(3) 0.0230(5) Uani 1 1 d .
H15 H -0.5146 0.2858 0.5702 0.028 Uiso 1 1 calc R
C16 C -0.3171(3) 0.31325(11) 0.6203(3) 0.0231(6) Uani 1 1 d .
H16 H -0.3411 0.3430 0.6825 0.028 Uiso 1 1 calc R
C17 C -0.1787(3) 0.30393(10) 0.5966(2) 0.0189(5) Uani 1 1 d .
H17 H -0.1090 0.3274 0.6429 0.023 Uiso 1 1 calc R
C18 C 0.0974(2) 0.30250(10) 0.4718(2) 0.0140(5) Uani 1 1 d .
C19 C 0.1604(3) 0.32878(10) 0.5868(2) 0.0174(5) Uani 1 1 d .
H19 H 0.1474 0.3116 0.6718 0.021 Uiso 1 1 calc R
C20 C 0.2421(3) 0.37989(10) 0.5782(3) 0.0200(5) Uani 1 1 d .
H20 H 0.2844 0.3974 0.6572 0.024 Uiso 1 1 calc R
C21 C 0.2615(3) 0.40519(11) 0.4546(3) 0.0219(5) Uani 1 1 d .
H21 H 0.3172 0.4400 0.4485 0.026 Uiso 1 1 calc R
C22 C 0.1995(3) 0.37959(11) 0.3405(3) 0.0214(5) Uani 1 1 d .
H22 H 0.2124 0.3970 0.2557 0.026 Uiso 1 1 calc R
C23 C 0.1185(2) 0.32856(10) 0.3485(2) 0.0164(5) Uani 1 1 d .
H23 H 0.0770 0.3112 0.2690 0.020 Uiso 1 1 calc R

loop_
_atom_site_aniso_label
_atom_site_aniso_U_11
_atom_site_aniso_U_22
_atom_site_aniso_U_33
_atom_site_aniso_U_23
_atom_site_aniso_U_13
_atom_site_aniso_U_12
Cu1 0.01825(18) 0.01102(16) 0.01236(18) -0.00061(12) -0.00034(13) -0.00012(13)
I1 0.02274(9) 0.01278(9) 0.01095(9) 0.00219(5) 0.00223(6) -0.00486(5)
N1 0.0195(10) 0.0102(9) 0.0149(10) 0.0014(7) 0.0028(8) 0.0016(8)
N2 0.0200(10) 0.0068(9) 0.0129(10) -0.0012(7) 0.0014(7) 0.0016(7)
N3 0.0208(10) 0.0057(9) 0.0150(10) 0.0006(7) 0.0042(8) 0.0002(7)
C1 0.0199(12) 0.0085(10) 0.0147(12) 0.0058(8) 0.0028(9) -0.0013(9)
C2 0.0230(13) 0.0192(12) 0.0182(13) 0.0099(10) -0.0006(10) -0.0042(10)
C3 0.0181(13) 0.0302(15) 0.0300(15) 0.0167(11) 0.0024(10) 0.0035(11)
C4 0.0276(14) 0.0235(13) 0.0306(15) 0.0101(11) 0.0138(11) 0.0120(11)
C5 0.0290(14) 0.0142(12) 0.0195(13) 0.0013(9) 0.0076(10) 0.0043(10)
C6 0.0262(13) 0.0117(11) 0.0119(12) 0.0002(9) -0.0022(9) 0.0001(10)
C7 0.0191(12) 0.0089(10) 0.0192(12) -0.0019(9) 0.0018(9) -0.0004(9)
C8 0.0190(12) 0.0082(10) 0.0176(12) -0.0007(8) 0.0043(9) -0.0010(9)
C9 0.0254(13) 0.0090(11) 0.0147(12) -0.0019(9) 0.0070(9) 0.0021(9)
C10 0.0196(12) 0.0103(11) 0.0179(12) 0.0000(9) 0.0067(9) 0.0006(9)
C11 0.0232(12) 0.0084(10) 0.0085(11) -0.0022(8) 0.0015(9) 0.0012(9)
C12 0.0241(13) 0.0103(11) 0.0106(11) 0.0030(8) 0.0031(9) 0.0022(9)
C13 0.0264(14) 0.0135(11) 0.0159(12) -0.0022(9) 0.0000(10) 0.0020(10)
C14 0.0246(14) 0.0207(13) 0.0217(13) 0.0048(10) -0.0006(10) -0.0011(10)
C15 0.0244(14) 0.0215(13) 0.0239(14) 0.0108(10) 0.0067(10) 0.0062(10)
C16 0.0366(15) 0.0121(12) 0.0221(14) 0.0013(9) 0.0123(11) 0.0078(10)
C17 0.0301(14) 0.0100(11) 0.0167(12) -0.0014(9) 0.0029(10) 0.0004(10)
C18 0.0184(12) 0.0091(11) 0.0146(11) -0.0001(8) 0.0032(9) 0.0036(9)
C19 0.0272(13) 0.0119(11) 0.0132(12) 0.0013(9) 0.0027(9) 0.0007(9)
C20 0.0249(13) 0.0119(11) 0.0232(13) -0.0043(9) 0.0013(10) 0.0008(10)
C21 0.0232(13) 0.0106(11) 0.0329(15) 0.0000(10) 0.0102(10) 0.0004(10)
C22 0.0280(14) 0.0171(12) 0.0204(13) 0.0079(10) 0.0115(10) 0.0070(10)
C23 0.0213(12) 0.0146(11) 0.0136(12) -0.0001(9) 0.0030(9) 0.0060(9)

loop_
_atom_type_symbol
_atom_type_description
_atom_type_scat_dispersion_real
_atom_type_scat_dispersion_imag
_atom_type_scat_source
C C 0.0181 0.0091 'International Tables Vol C Tables 4.2.6.8 and 6.1.1.4'
H H 0.0000 0.0000 'International Tables Vol C Tables 4.2.6.8 and 6.1.1.4'
N N 0.0311 0.0180 'International Tables Vol C Tables 4.2.6.8 and 6.1.1.4'
Cu Cu -1.9646 0.5888 'International Tables Vol C Tables 4.2.6.8 and 6.1.1.4'
I I -0.3257 6.8362 'International Tables Vol C Tables 4.2.6.8 and 6.1.1.4'

loop_
_geom_angle_atom_site_label_1
_geom_angle_atom_site_label_2
_geom_angle_atom_site_label_3
_geom_angle
_geom_angle_site_symmetry_1
_geom_angle_site_symmetry_3
N1 Cu1 N2 79.93(7) . .
N1 Cu1 I1 121.94(5) . .
N2 Cu1 I1 123.67(5) . .
N1 Cu1 Cu1 139.44(6) . 3_556
N2 Cu1 Cu1 135.08(5) . 3_556
I1 Cu1 Cu1 61.683(12) . 3_556
N1 Cu1 I1 104.50(5) . 3_556
N2 Cu1 I1 100.07(5) . 3_556
I1 Cu1 I1 118.898(13) . 3_556
Cu1 Cu1 I1 57.215(12) 3_556 3_556
Cu1 I1 Cu1 61.102(13) . 3_556
C1 N1 C5 117.7(2) . .
C1 N1 Cu1 113.30(15) . .
C5 N1 Cu1 128.98(17) . .
C6 N2 C7 109.55(18) . .
C6 N2 C9 110.11(17) . .
C7 N2 C9 107.86(17) . .
C6 N2 Cu1 99.83(13) . .
C7 N2 Cu1 116.47(13) . .
C9 N2 Cu1 112.72(14) . .
C10 N3 C8 109.35(17) . .
C10 N3 C11 114.87(18) . .
C8 N3 C11 109.08(17) . .
N1 C1 C2 122.4(2) . .
N1 C1 C6 115.8(2) . .
C2 C1 C6 121.7(2) . .
C1 C2 C3 119.0(2) . .
C1 C2 H2 120.5 . .
C3 C2 H2 120.5 . .
C4 C3 C2 119.0(2) . .
C4 C3 H3 120.5 . .
C2 C3 H3 120.5 . .
C3 C4 C5 118.9(2) . .
C3 C4 H4 120.5 . .
C5 C4 H4 120.5 . .
N1 C5 C4 122.9(2) . .
N1 C5 H5 118.6 . .
C4 C5 H5 118.6 . .
N2 C6 C1 111.25(18) . .
N2 C6 H6A 109.4 . .
C1 C6 H6A 109.4 . .
N2 C6 H6B 109.4 . .
C1 C6 H6B 109.4 . .
H6A C6 H6B 108.0 . .
N2 C7 C8 110.87(19) . .
N2 C7 H7A 109.5 . .
C8 C7 H7A 109.5 . .
N2 C7 H7B 109.5 . .
C8 C7 H7B 109.5 . .
H7A C7 H7B 108.1 . .
N3 C8 C7 110.84(18) . .
N3 C8 H8A 109.5 . .
C7 C8 H8A 109.5 . .
N3 C8 H8B 109.5 . .
C7 C8 H8B 109.5 . .
H8A C8 H8B 108.1 . .
N2 C9 C10 110.02(18) . .
N2 C9 H9A 109.7 . .
C10 C9 H9A 109.7 . .
N2 C9 H9B 109.7 . .
C10 C9 H9B 109.7 . .
H9A C9 H9B 108.2 . .
N3 C10 C9 109.61(19) . .
N3 C10 H10A 109.7 . .
C9 C10 H10A 109.7 . .
N3 C10 H10B 109.7 . .
C9 C10 H10B 109.7 . .
H10A C10 H10B 108.2 . .
N3 C11 C12 111.53(18) . .
N3 C11 C18 108.71(18) . .
C12 C11 C18 112.93(18) . .
N3 C11 H11 107.8 . .
C12 C11 H11 107.8 . .
C18 C11 H11 107.8 . .
C17 C12 C13 118.3(2) . .
C17 C12 C11 122.5(2) . .
C13 C12 C11 119.1(2) . .
C12 C13 C14 121.2(2) . .
C12 C13 H13 119.4 . .
C14 C13 H13 119.4 . .
C15 C14 C13 120.0(2) . .
C15 C14 H14 120.0 . .
C13 C14 H14 120.0 . .
C14 C15 C16 119.5(2) . .
C14 C15 H15 120.3 . .
C16 C15 H15 120.3 . .
C15 C16 C17 120.5(2) . .
C15 C16 H16 119.8 . .
C17 C16 H16 119.8 . .
C12 C17 C16 120.6(2) . .
C12 C17 H17 119.7 . .
C16 C17 H17 119.7 . .
C23 C18 C19 118.3(2) . .
C23 C18 C11 121.2(2) . .
C19 C18 C11 120.5(2) . .
C20 C19 C18 120.8(2) . .
C20 C19 H19 119.6 . .
C18 C19 H19 119.6 . .
C21 C20 C19 120.0(2) . .
C21 C20 H20 120.0 . .
C19 C20 H20 120.0 . .
C22 C21 C20 119.6(2) . .
C22 C21 H21 120.2 . .
C20 C21 H21 120.2 . .
C21 C22 C23 120.6(2) . .
C21 C22 H22 119.7 . .
C23 C22 H22 119.7 . .
C22 C23 C18 120.7(2) . .
C22 C23 H23 119.7 . .
C18 C23 H23 119.7 . .

loop_
_geom_bond_atom_site_label_1
_geom_bond_atom_site_label_2
_geom_bond_distance
_geom_bond_site_symmetry_2
Cu1 N1 2.065(2) .
Cu1 N2 2.2302(18) .
Cu1 I1 2.5428(3) .
Cu1 Cu1 2.6479(7) 3_556
Cu1 I1 2.6627(4) 3_556
I1 Cu1 2.6626(4) 3_556
N1 C1 1.345(3) .
N1 C5 1.348(3) .
N2 C6 1.470(3) .
N2 C7 1.476(3) .
N2 C9 1.477(3) .
N3 C10 1.466(3) .
N3 C8 1.472(3) .
N3 C11 1.481(3) .
C1 C2 1.382(3) .
C1 C6 1.509(3) .
C2 C3 1.383(4) .
C2 H2 0.9500 .
C3 C4 1.376(4) .
C3 H3 0.9500 .
C4 C5 1.378(4) .
C4 H4 0.9500 .
C5 H5 0.9500 .
C6 H6A 0.9900 .
C6 H6B 0.9900 .
C7 C8 1.513(3) .
C7 H7A 0.9900 .
C7 H7B 0.9900 .
C8 H8A 0.9900 .
C8 H8B 0.9900 .
C9 C10 1.514(3) .
C9 H9A 0.9900 .
C9 H9B 0.9900 .
C10 H10A 0.9900 .
C10 H10B 0.9900 .
C11 C12 1.523(3) .
C11 C18 1.526(3) .
C11 H11 1.0000 .
C12 C17 1.391(3) .
C12 C13 1.391(3) .
C13 C14 1.392(4) .
C13 H13 0.9500 .
C14 C15 1.380(4) .
C14 H14 0.9500 .
C15 C16 1.387(4) .
C15 H15 0.9500 .
C16 C17 1.392(4) .
C16 H16 0.9500 .
C17 H17 0.9500 .
C18 C23 1.393(3) .
C18 C19 1.396(3) .
C19 C20 1.394(3) .
C19 H19 0.9500 .
C20 C21 1.385(4) .
C20 H20 0.9500 .
C21 C22 1.379(4) .
C21 H21 0.9500 .
C22 C23 1.388(3) .
C22 H22 0.9500 .
C23 H23 0.9500 .

loop_
_geom_torsion_atom_site_label_1
_geom_torsion_atom_site_label_2
_geom_torsion_atom_site_label_3
_geom_torsion_atom_site_label_4
_geom_torsion
_geom_torsion_site_symmetry_1
_geom_torsion_site_symmetry_4
N1 Cu1 I1 Cu1 132.93(7) . 3_556
N2 Cu1 I1 Cu1 -127.42(6) . 3_556
I1 Cu1 I1 Cu1 0.0 3_556 3_556
N2 Cu1 N1 C1 17.46(15) . .
I1 Cu1 N1 C1 141.02(13) . .
Cu1 Cu1 N1 C1 -136.52(13) 3_556 .
I1 Cu1 N1 C1 -80.44(15) 3_556 .
N2 Cu1 N1 C5 -161.6(2) . .
I1 Cu1 N1 C5 -38.1(2) . .
Cu1 Cu1 N1 C5 44.4(2) 3_556 .
I1 Cu1 N1 C5 100.5(2) 3_556 .
N1 Cu1 N2 C6 -34.17(14) . .
I1 Cu1 N2 C6 -156.00(11) . .
Cu1 Cu1 N2 C6 122.00(12) 3_556 .
I1 Cu1 N2 C6 68.93(13) 3_556 .
N1 Cu1 N2 C7 83.59(15) . .
I1 Cu1 N2 C7 -38.23(17) . .
Cu1 Cu1 N2 C7 -120.24(14) 3_556 .
I1 Cu1 N2 C7 -173.31(14) 3_556 .
N1 Cu1 N2 C9 -150.97(15) . .
I1 Cu1 N2 C9 87.20(14) . .
Cu1 Cu1 N2 C9 5.20(17) 3_556 .
I1 Cu1 N2 C9 -47.87(14) 3_556 .
C5 N1 C1 C2 1.0(3) . .
Cu1 N1 C1 C2 -178.18(17) . .
C5 N1 C1 C6 -176.3(2) . .
Cu1 N1 C1 C6 4.5(2) . .
N1 C1 C2 C3 -1.8(3) . .
C6 C1 C2 C3 175.4(2) . .
C1 C2 C3 C4 1.2(4) . .
C2 C3 C4 C5 0.0(4) . .
C1 N1 C5 C4 0.3(3) . .
Cu1 N1 C5 C4 179.37(18) . .
C3 C4 C5 N1 -0.9(4) . .
C7 N2 C6 C1 -76.7(2) . .
C9 N2 C6 C1 164.87(18) . .
Cu1 N2 C6 C1 46.13(19) . .
N1 C1 C6 N2 -37.9(3) . .
C2 C1 C6 N2 144.7(2) . .
C6 N2 C7 C8 -178.40(18) . .
C9 N2 C7 C8 -58.5(2) . .
Cu1 N2 C7 C8 69.3(2) . .
C10 N3 C8 C7 -57.3(2) . .
C11 N3 C8 C7 176.32(17) . .
N2 C7 C8 N3 57.9(2) . .
C6 N2 C9 C10 -179.87(18) . .
C7 N2 C9 C10 60.6(2) . .
Cu1 N2 C9 C10 -69.35(19) . .
C8 N3 C10 C9 59.1(2) . .
C11 N3 C10 C9 -177.86(17) . .
N2 C9 C10 N3 -62.0(2) . .
C10 N3 C11 C12 37.9(2) . .
C8 N3 C11 C12 161.00(18) . .
C10 N3 C11 C18 163.02(18) . .
C8 N3 C11 C18 -73.8(2) . .
N3 C11 C12 C17 79.5(3) . .
C18 C11 C12 C17 -43.3(3) . .
N3 C11 C12 C13 -97.4(2) . .
C18 C11 C12 C13 139.8(2) . .
C17 C12 C13 C14 -0.3(3) . .
C11 C12 C13 C14 176.7(2) . .
C12 C13 C14 C15 0.2(4) . .
C13 C14 C15 C16 0.0(4) . .
C14 C15 C16 C17 -0.1(4) . .
C13 C12 C17 C16 0.2(3) . .
C11 C12 C17 C16 -176.7(2) . .
C15 C16 C17 C12 0.0(4) . .
N3 C11 C18 C23 142.1(2) . .
C12 C11 C18 C23 -93.6(2) . .
N3 C11 C18 C19 -37.6(3) . .
C12 C11 C18 C19 86.7(3) . .
C23 C18 C19 C20 0.1(3) . .
C11 C18 C19 C20 179.8(2) . .
C18 C19 C20 C21 0.0(4) . .
C19 C20 C21 C22 0.1(4) . .
C20 C21 C22 C23 -0.3(4) . .
C21 C22 C23 C18 0.4(4) . .
C19 C18 C23 C22 -0.3(3) . .
C11 C18 C23 C22 180.0(2) . .
